data_1502156
loop_
_publ_author_name
'Klauber, Eric G.'
'Mittal, Nisha'
'Shah, Tejas K.'
'Seidel, Daniel'

_publ_section_title
;
 A dual-catalysis/anion-binding approach to the kinetic resolution of
 allylic amines.
;
_journal_issue 9
_journal_name_full 'Organic letters'
_journal_page_first 2464
_journal_page_last 2467
_journal_paper_doi 10.1021/ol200712b
_journal_volume 13
_journal_year 2011
_chemical_absolute_configuration ad
_chemical_formula_sum 'C17 H16 Cl N O'
_chemical_formula_weight 285.76
_chemical_name_systematic
; 
 ? 
;
_space_group_IT_number 4
_symmetry_cell_setting monoclinic
_symmetry_space_group_name_Hall 'P 2yb'
_symmetry_space_group_name_H-M 'P 1 21 1'
_atom_sites_solution_hydrogens geom
_atom_sites_solution_primary direct
_atom_sites_solution_secondary difmap
_audit_creation_method SHELXL-97
_cell_angle_alpha 90.00
_cell_angle_beta 94.019(1)
_cell_angle_gamma 90.00
_cell_formula_units_Z 2
_cell_length_a 5.0952(3)
_cell_length_b 9.0989(6)
_cell_length_c 15.5967(10)
_cell_measurement_reflns_used 4706
_cell_measurement_temperature 100(2)
_cell_measurement_theta_max 32.02
_cell_measurement_theta_min 2.59
_cell_volume 721.30(8)
_computing_cell_refinement 'Bruker SMART'
_computing_data_collection 'Bruker SMART'
_computing_data_reduction 'Bruker SAINT'
_computing_molecular_graphics 'Bruker SHELXTL'
_computing_publication_material 'Bruker SHELXTL'
_computing_structure_refinement 'SHELXL-97 (Sheldrick, 2008)'
_computing_structure_solution 'SHELXS-97 (Sheldrick, 2008)'
_diffrn_ambient_temperature 100(2)
_diffrn_measured_fraction_theta_full 0.995
_diffrn_measured_fraction_theta_max 0.995
_diffrn_measurement_device_type 'CCD area detector'
_diffrn_measurement_method 'phi and omega scans'
_diffrn_radiation_monochromator graphite
_diffrn_radiation_source 'fine-focus sealed tube'
_diffrn_radiation_type MoK\a
_diffrn_radiation_wavelength 0.71073
_diffrn_reflns_av_R_equivalents 0.0133
_diffrn_reflns_av_sigmaI/netI 0.0225
_diffrn_reflns_limit_h_max 7
_diffrn_reflns_limit_h_min -7
_diffrn_reflns_limit_k_max 13
_diffrn_reflns_limit_k_min -10
_diffrn_reflns_limit_l_max 22
_diffrn_reflns_limit_l_min -21
_diffrn_reflns_number 5994
_diffrn_reflns_theta_full 31.50
_diffrn_reflns_theta_max 31.50
_diffrn_reflns_theta_min 2.59
_exptl_absorpt_coefficient_mu 0.259
_exptl_absorpt_correction_T_max 0.434
_exptl_absorpt_correction_T_min 0.380
_exptl_absorpt_correction_type multi-scan
_exptl_absorpt_process_details 'Bruker SAINT (SADABS)'
_exptl_crystal_colour colourless
_exptl_crystal_density_diffrn 1.316
_exptl_crystal_density_method 'not measured'
_exptl_crystal_description rod
_exptl_crystal_F_000 300
_exptl_crystal_size_max 0.40
_exptl_crystal_size_mid 0.20
_exptl_crystal_size_min 0.04
_refine_diff_density_max 0.454
_refine_diff_density_min -0.175
_refine_diff_density_rms 0.053
_refine_ls_abs_structure_details 'Flack H D (1983), Acta Cryst. A39, 876-881'
_refine_ls_abs_structure_Flack -0.01(5)
_refine_ls_extinction_method none
_refine_ls_goodness_of_fit_ref 1.008
_refine_ls_hydrogen_treatment mixed
_refine_ls_matrix_type full
_refine_ls_number_parameters 185
_refine_ls_number_reflns 3553
_refine_ls_number_restraints 1
_refine_ls_restrained_S_all 1.008
_refine_ls_R_factor_all 0.0374
_refine_ls_R_factor_gt 0.0359
_refine_ls_shift/su_max 0.003
_refine_ls_shift/su_mean 0.000
_refine_ls_structure_factor_coef Fsqd
_refine_ls_weighting_details 'calc w=1/[\s^2^(Fo^2^)+(0.0530P)^2^+0.1800P] where P=(Fo^2^+2Fc^2^)/3'
_refine_ls_weighting_scheme calc
_refine_ls_wR_factor_gt 0.0889
_refine_ls_wR_factor_ref 0.0899
_reflns_number_gt 3432
_reflns_number_total 3553
_reflns_threshold_expression >2sigma(I)
_cod_data_source_file ol200712b_si_002.cif
_cod_data_source_block 4cl_aa
_cod_depositor_comments
;
The following automatic conversions were performed:

'_symmetry_cell_setting' value 'Monoclinic' changed to 'monoclinic'
according to /home/saulius/struct/CIF-dictionaries/cif_core.dic
dictionary named 'cif_core.dic' version 2.4.1 from 2010-06-29.

Automatic conversion script
Id: cif_fix_values 1715 2011-07-08 13:25:40Z adriana 
;
_cod_original_sg_symbol_H-M P2(1)
_cod_database_code 1502156

loop_
_symmetry_equiv_pos_as_xyz
'x, y, z'
'-x, y+1/2, -z'

loop_
_atom_site_label
_atom_site_type_symbol
_atom_site_fract_x
_atom_site_fract_y
_atom_site_fract_z
_atom_site_U_iso_or_equiv
_atom_site_adp_type
_atom_site_occupancy
_atom_site_symmetry_multiplicity
_atom_site_calc_flag
_atom_site_refinement_flags
Cl1 Cl -0.59355(8) 0.01791(6) 1.21932(2) 0.02982(11) Uani 1 1 d .
N1 N 0.1438(2) 0.06643(15) 0.72126(8) 0.0179(2) Uani 1 1 d .
H1N H -0.019(4) 0.083(3) 0.7049(13) 0.021 Uiso 1 1 d .
O1 O 0.5670(2) 0.09296(14) 0.68736(7) 0.0208(2) Uani 1 1 d .
C1 C 0.1929(3) -0.07051(19) 0.76846(9) 0.0191(3) Uani 1 1 d .
H1 H 0.3877 -0.0821 0.7790 0.023 Uiso 1 1 calc R
C2 C 0.0755(3) -0.07058(19) 0.85442(9) 0.0201(3) Uani 1 1 d .
H2 H 0.1217 -0.1505 0.8917 0.024 Uiso 1 1 calc R
C3 C -0.0857(3) 0.02941(19) 0.88350(9) 0.0191(3) Uani 1 1 d .
H3 H -0.1308 0.1103 0.8469 0.023 Uiso 1 1 calc R
C4 C -0.2011(3) 0.02639(19) 0.96741(8) 0.0173(2) Uani 1 1 d .
C5 C -0.1113(3) -0.06813(19) 1.03457(9) 0.0201(3) Uani 1 1 d .
H5 H 0.0334 -0.1315 1.0269 0.024 Uiso 1 1 calc R
C6 C -0.2307(3) -0.0702(2) 1.11168(9) 0.0211(3) Uani 1 1 d .
H6 H -0.1697 -0.1353 1.1564 0.025 Uiso 1 1 calc R
C7 C -0.4401(3) 0.0236(2) 1.12302(9) 0.0209(3) Uani 1 1 d .
C8 C -0.5305(3) 0.1202(2) 1.05902(10) 0.0226(3) Uani 1 1 d .
H8 H -0.6722 0.1852 1.0677 0.027 Uiso 1 1 calc R
C9 C -0.4100(3) 0.12034(19) 0.98181(10) 0.0210(3) Uani 1 1 d .
H9 H -0.4715 0.1862 0.9376 0.025 Uiso 1 1 calc R
C10 C 0.0902(4) -0.2008(2) 0.71387(11) 0.0273(3) Uani 1 1 d .
H10A H -0.0996 -0.1898 0.7005 0.041 Uiso 1 1 calc R
H10B H 0.1245 -0.2923 0.7458 0.041 Uiso 1 1 calc R
H10C H 0.1799 -0.2038 0.6603 0.041 Uiso 1 1 calc R
C11 C 0.3350(3) 0.13363(17) 0.68055(8) 0.0149(2) Uani 1 1 d .
C12 C 0.2510(3) 0.26133(17) 0.62451(8) 0.0147(2) Uani 1 1 d .
C13 C 0.0394(3) 0.35121(18) 0.64164(9) 0.0180(3) Uani 1 1 d .
H13 H -0.0586 0.3318 0.6900 0.022 Uiso 1 1 calc R
C14 C -0.0281(3) 0.46942(19) 0.58790(11) 0.0231(3) Uani 1 1 d .
H14 H -0.1698 0.5321 0.6003 0.028 Uiso 1 1 calc R
C15 C 0.1113(3) 0.49572(19) 0.51626(10) 0.0250(3) Uani 1 1 d .
H15 H 0.0636 0.5758 0.4793 0.030 Uiso 1 1 calc R
C16 C 0.3197(3) 0.4057(2) 0.49836(10) 0.0250(3) Uani 1 1 d .
H16 H 0.4133 0.4235 0.4488 0.030 Uiso 1 1 calc R
C17 C 0.3921(3) 0.28929(19) 0.55292(10) 0.0198(3) Uani 1 1 d .
H17 H 0.5376 0.2290 0.5413 0.024 Uiso 1 1 calc R

loop_
_atom_site_aniso_label
_atom_site_aniso_U_11
_atom_site_aniso_U_22
_atom_site_aniso_U_33
_atom_site_aniso_U_23
_atom_site_aniso_U_13
_atom_site_aniso_U_12
Cl1 0.02458(17) 0.0427(3) 0.02288(16) 0.00292(17) 0.00630(12) -0.00383(18)
N1 0.0113(5) 0.0200(6) 0.0224(5) 0.0056(5) 0.0018(4) 0.0019(4)
O1 0.0124(4) 0.0249(6) 0.0251(5) 0.0035(4) 0.0018(4) 0.0025(4)
C1 0.0154(6) 0.0201(7) 0.0222(6) 0.0067(6) 0.0031(5) 0.0039(5)
C2 0.0188(6) 0.0211(7) 0.0205(6) 0.0060(6) 0.0009(5) 0.0014(6)
C3 0.0187(6) 0.0194(7) 0.0190(5) 0.0040(6) -0.0014(4) -0.0018(6)
C4 0.0170(5) 0.0155(6) 0.0190(5) 0.0015(6) -0.0016(4) -0.0030(6)
C5 0.0198(6) 0.0201(7) 0.0200(6) 0.0026(6) -0.0016(5) 0.0007(6)
C6 0.0212(7) 0.0228(7) 0.0188(6) 0.0038(6) -0.0023(5) -0.0025(6)
C7 0.0187(6) 0.0253(7) 0.0191(5) 0.0001(6) 0.0031(4) -0.0070(7)
C8 0.0189(6) 0.0219(8) 0.0272(7) 0.0014(6) 0.0029(5) 0.0006(6)
C9 0.0203(7) 0.0190(7) 0.0235(6) 0.0038(6) 0.0004(5) 0.0015(6)
C10 0.0336(8) 0.0205(8) 0.0281(8) 0.0017(6) 0.0052(6) 0.0014(7)
C11 0.0149(6) 0.0160(6) 0.0137(5) -0.0007(5) 0.0006(4) 0.0003(5)
C12 0.0142(6) 0.0147(6) 0.0152(5) -0.0010(5) 0.0003(4) -0.0008(5)
C13 0.0173(6) 0.0174(7) 0.0195(6) -0.0015(5) 0.0017(5) 0.0017(5)
C14 0.0192(6) 0.0188(7) 0.0306(7) 0.0013(6) -0.0023(6) 0.0019(5)
C15 0.0231(7) 0.0216(8) 0.0295(7) 0.0101(6) -0.0046(6) -0.0026(6)
C16 0.0227(7) 0.0286(9) 0.0240(7) 0.0086(6) 0.0031(5) -0.0029(6)
C17 0.0167(6) 0.0216(8) 0.0213(6) 0.0017(5) 0.0034(5) -0.0006(5)

loop_
_atom_type_symbol
_atom_type_description
_atom_type_scat_dispersion_real
_atom_type_scat_dispersion_imag
_atom_type_scat_source
C C 0.0033 0.0016 'International Tables Vol C Tables 4.2.6.8 and 6.1.1.4'
H H 0.0000 0.0000 'International Tables Vol C Tables 4.2.6.8 and 6.1.1.4'
N N 0.0061 0.0033 'International Tables Vol C Tables 4.2.6.8 and 6.1.1.4'
O O 0.0106 0.0060 'International Tables Vol C Tables 4.2.6.8 and 6.1.1.4'
Cl Cl 0.1484 0.1585 'International Tables Vol C Tables 4.2.6.8 and 6.1.1.4'

loop_
_geom_angle_atom_site_label_1
_geom_angle_atom_site_label_2
_geom_angle_atom_site_label_3
_geom_angle
C11 N1 C1 121.40(12)
C11 N1 H1N 119.6(15)
C1 N1 H1N 115.0(16)
N1 C1 C2 112.61(13)
N1 C1 C10 109.93(12)
C2 C1 C10 110.69(14)
N1 C1 H1 107.8
C2 C1 H1 107.8
C10 C1 H1 107.8
C3 C2 C1 126.74(14)
C3 C2 H2 116.6
C1 C2 H2 116.6
C2 C3 C4 125.91(14)
C2 C3 H3 117.0
C4 C3 H3 117.0
C9 C4 C5 117.80(13)
C9 C4 C3 119.23(13)
C5 C4 C3 122.97(14)
C6 C5 C4 121.02(15)
C6 C5 H5 119.5
C4 C5 H5 119.5
C5 C6 C7 119.37(14)
C5 C6 H6 120.3
C7 C6 H6 120.3
C8 C7 C6 121.26(14)
C8 C7 Cl1 119.57(13)
C6 C7 Cl1 119.17(12)
C7 C8 C9 118.69(15)
C7 C8 H8 120.7
C9 C8 H8 120.7
C8 C9 C4 121.84(14)
C8 C9 H9 119.1
C4 C9 H9 119.1
C1 C10 H10A 109.5
C1 C10 H10B 109.5
H10A C10 H10B 109.5
C1 C10 H10C 109.5
H10A C10 H10C 109.5
H10B C10 H10C 109.5
O1 C11 N1 122.88(13)
O1 C11 C12 120.98(13)
N1 C11 C12 116.14(12)
C17 C12 C13 119.74(14)
C17 C12 C11 117.82(13)
C13 C12 C11 122.44(13)
C14 C13 C12 120.00(14)
C14 C13 H13 120.0
C12 C13 H13 120.0
C15 C14 C13 119.98(15)
C15 C14 H14 120.0
C13 C14 H14 120.0
C16 C15 C14 120.26(14)
C16 C15 H15 119.9
C14 C15 H15 119.9
C15 C16 C17 120.05(15)
C15 C16 H16 120.0
C17 C16 H16 120.0
C16 C17 C12 119.95(15)
C16 C17 H17 120.0
C12 C17 H17 120.0

loop_
_geom_bond_atom_site_label_1
_geom_bond_atom_site_label_2
_geom_bond_distance
Cl1 C7 1.7419(14)
N1 C11 1.3466(19)
N1 C1 1.460(2)
N1 H1N 0.86(2)
O1 C11 1.2359(17)
C1 C2 1.506(2)
C1 C10 1.531(2)
C1 H1 1.0000
C2 C3 1.327(2)
C2 H2 0.9500
C3 C4 1.4719(19)
C3 H3 0.9500
C4 C9 1.396(2)
C4 C5 1.407(2)
C5 C6 1.385(2)
C5 H5 0.9500
C6 C7 1.387(2)
C6 H6 0.9500
C7 C8 1.385(2)
C8 C9 1.390(2)
C8 H8 0.9500
C9 H9 0.9500
C10 H10A 0.9800
C10 H10B 0.9800
C10 H10C 0.9800
C11 C12 1.498(2)
C12 C17 1.393(2)
C12 C13 1.394(2)
C13 C14 1.392(2)
C13 H13 0.9500
C14 C15 1.386(2)
C14 H14 0.9500
C15 C16 1.385(3)
C15 H15 0.9500
C16 C17 1.392(2)
C16 H16 0.9500
C17 H17 0.9500

loop_
_geom_hbond_atom_site_label_D
_geom_hbond_atom_site_label_H
_geom_hbond_atom_site_label_A
_geom_hbond_distance_DH
_geom_hbond_distance_HA
_geom_hbond_distance_DA
_geom_hbond_angle_DHA
_geom_hbond_site_symmetry_A
N1 H1N O1 0.86(2) 2.11(2) 2.9592(16) 168(2) 1_455

loop_
_geom_torsion_atom_site_label_1
_geom_torsion_atom_site_label_2
_geom_torsion_atom_site_label_3
_geom_torsion_atom_site_label_4
_geom_torsion
C11 N1 C1 C2 135.86(14)
C11 N1 C1 C10 -100.23(16)
N1 C1 C2 C3 8.7(2)
C10 C1 C2 C3 -114.79(18)
C1 C2 C3 C4 179.19(14)
C2 C3 C4 C9 -166.09(15)
C2 C3 C4 C5 13.6(2)
C9 C4 C5 C6 1.5(2)
C3 C4 C5 C6 -178.14(14)
C4 C5 C6 C7 -0.7(2)
C5 C6 C7 C8 -0.6(2)
C5 C6 C7 Cl1 178.75(12)
C6 C7 C8 C9 1.0(2)
Cl1 C7 C8 C9 -178.30(13)
C7 C8 C9 C4 -0.2(2)
C5 C4 C9 C8 -1.1(2)
C3 C4 C9 C8 178.61(15)
C1 N1 C11 O1 -7.4(2)
C1 N1 C11 C12 171.80(13)
O1 C11 C12 C17 29.4(2)
N1 C11 C12 C17 -149.82(13)
O1 C11 C12 C13 -150.68(14)
N1 C11 C12 C13 30.13(19)
C17 C12 C13 C14 -0.8(2)
C11 C12 C13 C14 179.27(13)
C12 C13 C14 C15 1.5(2)
C13 C14 C15 C16 -0.7(2)
C14 C15 C16 C17 -0.8(2)
C15 C16 C17 C12 1.4(2)
C13 C12 C17 C16 -0.7(2)
C11 C12 C17 C16 179.28(14)
